data_1577295
loop_
_publ_author_name
'Hood, Thomas M.'
'Ward, Andrew CC'
'Kraemer, Tobias'
'Chaplin, Adrian B.'

_publ_section_title
;
 Shedding light on the copper-catalysed diboron(4) reduction of nitrous
 oxide
;
_journal_name_full 'Catalysis Science &amp; Technology'
_journal_paper_doi 10.1039/D6CY00561F
_journal_year 2026
_chemical_formula_moiety 'C33 H45 O2 P2 Rh'
_chemical_formula_sum 'C33 H45 O2 P2 Rh'
_chemical_formula_weight 638.54
_chemical_melting_point ?
_space_group_crystal_system monoclinic
_space_group_IT_number 14
_space_group_name_Hall '-P 2ybc'
_space_group_name_H-M_alt 'P 1 21/c 1'
_atom_sites_solution_hydrogens geom
_atom_sites_solution_primary dual
_atom_sites_solution_secondary difmap
_audit_creation_date 2026-04-10
_audit_creation_method
;
Olex2 1.5
(compiled 2026.04.10 svn.r48fbca5a for OlexSys, GUI svn.r7537)
;
_audit_update_record
;
2026-04-24 deposited with the CCDC.	2026-05-26 downloaded from the CCDC.
;
_cell_angle_alpha 90
_cell_angle_beta 90.0100(10)
_cell_angle_gamma 90
_cell_formula_units_Z 4
_cell_length_a 16.3020(3)
_cell_length_b 9.46290(10)
_cell_length_c 19.7367(3)
_cell_measurement_reflns_used 21574
_cell_measurement_temperature 100(2)
_cell_measurement_theta_max 30.5090
_cell_measurement_theta_min 2.9780
_cell_volume 3044.67(8)
_computing_cell_refinement 'CrysAlisPro 1.171.43.120a (Rigaku OD, 2024)'
_computing_data_collection 'CrysAlisPro system (CCD 43.120a 64-bit (release 16-04-2024))'
_computing_data_reduction 'CrysAlisPro 1.171.43.120a (Rigaku OD, 2024)'
_computing_molecular_graphics 'Olex2 1.5 (Dolomanov et al., 2009)'
_computing_publication_material 'Olex2 1.5 (Dolomanov et al., 2009)'
_computing_structure_refinement 'SHELXL 2018/3 (Sheldrick, 2015)'
_computing_structure_solution 'SHELXT 2018/2 (Sheldrick, 2018)'
_diffrn_ambient_environment N~2~
_diffrn_ambient_temperature 100(2)
_diffrn_detector 'Hybrid Pixel Array Detector'
_diffrn_detector_area_resol_mean 10.0000
_diffrn_detector_type 'HyPix-Arc 100'
_diffrn_measured_fraction_theta_full 0.964
_diffrn_measured_fraction_theta_max 0.964
_diffrn_measurement_details
;
List of Runs (angles in degrees, time in seconds):

  # Type    Start    End  Width  t~exp~   \w     \q     \k     \f   Frames
#--------------------------------------------------------------------------
  1  \w     33.00  58.00   0.50    3.50    --    3.50-160.00-179.00   50
  2  \w    -48.00  23.00   0.50    3.50    --    3.50 -57.00 -60.00  142
  3  \w    -70.00 -33.00   0.50    3.50    --    3.50 -19.00-180.00   74
  4  \w    -33.00  19.00   0.50    3.50    --   -3.34  23.00 -19.00  104
  5  \w    -58.00   5.00   0.50    3.50    --    3.50 -19.00  30.00  126
  6  \w     -9.00  16.00   0.50    3.50    --   -3.34 -99.00 150.00   50
;
_diffrn_measurement_device 'four-circle diffractometer'
_diffrn_measurement_device_type 'Rigaku Oxford Diffraction: XtaLAB Synergy, Dualflex, HyPix-Arc 100'
_diffrn_measurement_method '\w scans'
_diffrn_orient_matrix_type 'CrysAlisPro convention (1999,Acta A55,543-557)'
_diffrn_orient_matrix_UB_11 0.0026499000
_diffrn_orient_matrix_UB_12 0.0221463000
_diffrn_orient_matrix_UB_13 0.0342716000
_diffrn_orient_matrix_UB_21 0.0127873000
_diffrn_orient_matrix_UB_22 -0.0688137000
_diffrn_orient_matrix_UB_23 0.0095513000
_diffrn_orient_matrix_UB_31 0.0415000000
_diffrn_orient_matrix_UB_32 0.0197937000
_diffrn_orient_matrix_UB_33 -0.0051197000
_diffrn_radiation_monochromator mirror
_diffrn_radiation_probe x-ray
_diffrn_radiation_type 'Mo K\a'
_diffrn_radiation_wavelength 0.71073
_diffrn_reflns_av_R_equivalents 0.0279
_diffrn_reflns_av_unetI/netI 0.0231
_diffrn_reflns_Laue_measured_fraction_full 0.964
_diffrn_reflns_Laue_measured_fraction_max 0.964
_diffrn_reflns_limit_h_max 19
_diffrn_reflns_limit_h_min -21
_diffrn_reflns_limit_k_max 12
_diffrn_reflns_limit_k_min -11
_diffrn_reflns_limit_l_max 24
_diffrn_reflns_limit_l_min -25
_diffrn_reflns_number 29472
_diffrn_reflns_point_group_measured_fraction_full 0.964
_diffrn_reflns_point_group_measured_fraction_max 0.964
_diffrn_reflns_theta_full 27.876
_diffrn_reflns_theta_max 27.876
_diffrn_reflns_theta_min 2.982
_diffrn_source 'micro-focus sealed X-ray tube'
_diffrn_source_type 'PhotonJet (Mo) X-ray Source'
_exptl_absorpt_coefficient_mu 0.694
_exptl_absorpt_correction_T_max 1.000
_exptl_absorpt_correction_T_min 0.678
_exptl_absorpt_correction_type gaussian
_exptl_absorpt_process_details
;
CrysAlisPro 1.171.43.120a (Rigaku Oxford Diffraction, 2024)
Numerical absorption correction based on gaussian integration over
a multifaceted crystal model
Empirical absorption correction using spherical harmonics,
implemented in SCALE3 ABSPACK scaling algorithm.
;
_exptl_crystal_colour 'intense yellow'
_exptl_crystal_density_diffrn 1.393
_exptl_crystal_density_meas ?
_exptl_crystal_description block
_exptl_crystal_F_000 1336
_exptl_crystal_size_max 0.23
_exptl_crystal_size_mid 0.14
_exptl_crystal_size_min 0.12
_refine_diff_density_max 1.090
_refine_diff_density_min -0.378
_refine_diff_density_rms 0.062
_refine_ls_extinction_method none
_refine_ls_goodness_of_fit_ref 1.053
_refine_ls_hydrogen_treatment constr
_refine_ls_matrix_type full
_refine_ls_number_parameters 384
_refine_ls_number_reflns 7000
_refine_ls_number_restraints 146
_refine_ls_restrained_S_all 1.051
_refine_ls_R_factor_all 0.0289
_refine_ls_R_factor_gt 0.0243
_refine_ls_shift/su_max 0.001
_refine_ls_shift/su_mean 0.000
_refine_ls_structure_factor_coef Fsqd
_refine_ls_weighting_details 'w=1/[\s^2^(Fo^2^)+(0.0296P)^2^+1.8281P] where P=(Fo^2^+2Fc^2^)/3'
_refine_ls_weighting_scheme calc
_refine_ls_wR_factor_gt 0.0602
_refine_ls_wR_factor_ref 0.0625
_reflns_Friedel_coverage 0.000
_reflns_number_gt 6225
_reflns_number_total 7000
_reflns_threshold_expression 'I > 2\s(I)'
_cod_data_source_file d6cy00561f3.cif
_cod_data_source_block 0743abc24h_auto
_cod_depositor_comments
;
The following automatic conversions were performed:

data item '_chemical_melting_point' value 'not measured' was changed
to '?' -- the value is undefined or not given.

data item '_exptl_crystal_density_meas' value 'not measured' was
changed to '?' -- the value is perceived as not measured.

Automatic conversion script
Id: cif_fix_values 8170 2020-07-09 18:12:32Z antanas 
;
_cod_database_code 1577295
_shelx_shelxl_version_number 2018/3
_shelx_space_group_comment
;
The symmetry employed for this shelxl refinement is uniquely defined
by the following loop, which should always be used as a source of
symmetry information in preference to the above space-group names.
They are only intended as comments.
;
_olex2_refinement_description
;
1. Fixed Uiso
 At 1.2 times of:
  All C(H) groups
 At 1.5 times of:
  All C(H,H,H) groups, All O(H) groups
2. Restrained distances
 P3-C45A \\sim P3-C45
 with sigma of 0.02
 C47A-C45A \\sim C47-C45 \\sim C46-C45 \\sim C46A-C45A
 with sigma of 0.01
 P3-C47A \\sim P3-C47 \\sim P3-C46A \\sim P3-C46
 with sigma of 0.01
 C47A-C46A \\sim C47-C46
 with sigma of 0.01
3. Uiso/Uaniso restraints and constraints
C42 \\sim C43 \\sim C44 \\sim C45 \\sim C45A \\sim C46 \\sim C46A \\sim C47
\\sim C47A: within 2A with sigma of 0.01 and sigma for terminal atoms of 0.02
within 2A
Uanis(C47A) \\sim Ueq, Uanis(C47) \\sim Ueq, Uanis(C45) \\sim Ueq, Uanis(C46)
\\sim Ueq, Uanis(C45A) \\sim Ueq, Uanis(C46A) \\sim Ueq, Uanis(C44) \\sim Ueq,
Uanis(C43) \\sim Ueq, Uanis(C42) \\sim Ueq: with sigma of 0.005 and sigma for
terminal atoms of 0.01
4. Others
 Sof(C45)=Sof(H45)=Sof(C46)=Sof(H46A)=Sof(H46B)=Sof(H46C)=Sof(C47)=Sof(H47A)=
 Sof(H47B)=Sof(H47C)=1-FVAR(1)
 Sof(C45A)=Sof(H45A)=Sof(C46A)=Sof(H46D)=Sof(H46E)=Sof(H46F)=Sof(C47A)=
 Sof(H47D)=Sof(H47E)=Sof(H47F)=FVAR(1)
5.a Ternary CH refined with riding coordinates:
 C36(H36), C39(H39), C42(H42), C45(H45), C45A(H45A)
5.b Aromatic/amide H refined with riding coordinates:
 C5(H5), C6(H6), C7(H7), C8(H8), C26(H26), C27(H27), C28(H28), C30(H30),
 C31(H31), C32(H32)
5.c Idealised Me refined as rotating group:
 C34(H34A,H34B,H34C), C35(H35A,H35B,H35C), C37(H37A,H37B,H37C), C38(H38A,H38B,
 H38C), C40(H40A,H40B,H40C), C41(H41A,H41B,H41C), C43(H43A,H43B,H43C), C44(H44A,
 H44B,H44C), C46(H46A,H46B,H46C), C46A(H46D,H46E,H46F), C47(H47A,H47B,H47C),
 C47A(H47D,H47E,H47F)
5.d Idealised tetrahedral OH refined as rotating group:
 O10(H10)
;
_olex2_submission_special_instructions 'No special instructions were received'
_oxdiff_exptl_absorpt_empirical_details
;
Empirical correction (ABSPACK) includes:
- Absorption correction using spherical harmonics
- Frame scaling
;
_oxdiff_exptl_absorpt_empirical_full_max 1.055
_oxdiff_exptl_absorpt_empirical_full_min 0.945

loop_
_space_group_symop_operation_xyz
'x, y, z'
'-x, y+1/2, -z+1/2'
'-x, -y, -z'
'x, -y-1/2, z-1/2'

loop_
_atom_site_label
_atom_site_type_symbol
_atom_site_fract_x
_atom_site_fract_y
_atom_site_fract_z
_atom_site_U_iso_or_equiv
_atom_site_adp_type
_atom_site_occupancy
_atom_site_site_symmetry_order
_atom_site_calc_flag
_atom_site_refinement_flags_posn
_atom_site_refinement_flags_adp
_atom_site_refinement_flags_occupancy
_atom_site_disorder_assembly
_atom_site_disorder_group
Rh1 Rh 0.23243(2) 0.47237(2) 0.31408(2) 0.01293(5) Uani 1 1 d . . . . .
P2 P 0.18651(2) 0.38743(5) 0.21481(2) 0.01472(9) Uani 1 1 d . . . . .
P3 P 0.29417(2) 0.60402(4) 0.39391(2) 0.01387(9) Uani 1 1 d D . . . .
O10 O 0.23146(9) 0.20110(15) 0.40105(7) 0.0315(3) Uani 1 1 d . . . . .
H10 H 0.262020 0.249717 0.375933 0.047 Uiso 1 1 calc R U . . .
O20 O 0.32939(7) 0.56347(13) 0.24931(6) 0.0158(2) Uani 1 1 d . . . . .
C4 C 0.14294(10) 0.39220(19) 0.37163(8) 0.0187(3) Uani 1 1 d . . . . .
C5 C 0.06590(11) 0.4550(2) 0.38097(10) 0.0256(4) Uani 1 1 d . . . . .
H5 H 0.053192 0.539291 0.357040 0.031 Uiso 1 1 calc R U . . .
C6 C 0.00704(12) 0.3968(2) 0.42463(11) 0.0339(5) Uani 1 1 d . . . . .
H6 H -0.044453 0.442257 0.430402 0.041 Uiso 1 1 calc R U . . .
C7 C 0.02402(13) 0.2736(3) 0.45918(10) 0.0365(5) Uani 1 1 d . . . . .
H7 H -0.015635 0.234471 0.489042 0.044 Uiso 1 1 calc R U . . .
C8 C 0.09901(13) 0.2068(2) 0.45036(10) 0.0315(5) Uani 1 1 d . . . . .
H8 H 0.110718 0.121010 0.473449 0.038 Uiso 1 1 calc R U . . .
C9 C 0.15665(11) 0.26664(19) 0.40743(9) 0.0215(4) Uani 1 1 d . . . . .
C21 C 0.33097(10) 0.53252(17) 0.17983(8) 0.0141(3) Uani 1 1 d . . . . .
C22 C 0.39309(10) 0.58472(18) 0.13818(8) 0.0159(3) Uani 1 1 d . . . . .
C23 C 0.46193(10) 0.67866(18) 0.16521(8) 0.0174(3) Uani 1 1 d . . . . .
C24 C 0.46328(10) 0.67513(17) 0.24236(8) 0.0154(3) Uani 1 1 d . . . . .
C25 C 0.39710(9) 0.62793(17) 0.28043(8) 0.0146(3) Uani 1 1 d . . . . .
C26 C 0.38846(10) 0.55073(18) 0.06935(9) 0.0186(3) Uani 1 1 d . . . . .
H26 H 0.428896 0.586635 0.039279 0.022 Uiso 1 1 calc R U . . .
C27 C 0.32601(11) 0.46551(18) 0.04376(9) 0.0188(3) Uani 1 1 d . . . . .
H27 H 0.324560 0.442888 -0.003123 0.023 Uiso 1 1 calc R U . . .
C28 C 0.26610(10) 0.41393(18) 0.08686(8) 0.0168(3) Uani 1 1 d . . . . .
H28 H 0.224206 0.354445 0.069367 0.020 Uiso 1 1 calc R U . . .
C29 C 0.26637(10) 0.44814(17) 0.15586(8) 0.0146(3) Uani 1 1 d . . . . .
C30 C 0.52972(10) 0.73224(19) 0.27847(9) 0.0193(3) Uani 1 1 d . . . . .
H30 H 0.576641 0.763940 0.254309 0.023 Uiso 1 1 calc R U . . .
C31 C 0.52852(10) 0.74348(19) 0.34834(9) 0.0200(3) Uani 1 1 d . . . . .
H31 H 0.575052 0.779075 0.371765 0.024 Uiso 1 1 calc R U . . .
C32 C 0.45930(10) 0.70268(18) 0.38409(8) 0.0176(3) Uani 1 1 d . . . . .
H32 H 0.457802 0.714861 0.431852 0.021 Uiso 1 1 calc R U . . .
C33 C 0.39170(10) 0.64393(17) 0.35095(8) 0.0150(3) Uani 1 1 d . . . . .
C34 C 0.54515(11) 0.6301(2) 0.13672(10) 0.0277(4) Uani 1 1 d . . . . .
H34A H 0.556310 0.533193 0.151639 0.042 Uiso 1 1 calc R U . . .
H34B H 0.588542 0.692898 0.153273 0.042 Uiso 1 1 calc R U . . .
H34C H 0.543593 0.633217 0.087105 0.042 Uiso 1 1 calc R U . . .
C35 C 0.44411(12) 0.83298(19) 0.14387(9) 0.0249(4) Uani 1 1 d . . . . .
H35A H 0.443339 0.839495 0.094320 0.037 Uiso 1 1 calc R U . . .
H35B H 0.486991 0.895082 0.161886 0.037 Uiso 1 1 calc R U . . .
H35C H 0.390708 0.862100 0.161895 0.037 Uiso 1 1 calc R U . . .
C36 C 0.17296(10) 0.19960(18) 0.19205(8) 0.0184(3) Uani 1 1 d . . . . .
H36 H 0.159672 0.192943 0.142685 0.022 Uiso 1 1 calc R U . . .
C37 C 0.25226(11) 0.11846(19) 0.20572(9) 0.0223(4) Uani 1 1 d . . . . .
H37A H 0.295442 0.152788 0.175351 0.033 Uiso 1 1 calc R U . . .
H37B H 0.243144 0.017473 0.197694 0.033 Uiso 1 1 calc R U . . .
H37C H 0.269067 0.133065 0.252876 0.033 Uiso 1 1 calc R U . . .
C38 C 0.10161(12) 0.1365(2) 0.23297(10) 0.0279(4) Uani 1 1 d . . . . .
H38A H 0.113185 0.145729 0.281493 0.042 Uiso 1 1 calc R U . . .
H38B H 0.095282 0.036359 0.221438 0.042 Uiso 1 1 calc R U . . .
H38C H 0.050871 0.187174 0.222065 0.042 Uiso 1 1 calc R U . . .
C39 C 0.09122(11) 0.4784(2) 0.18738(9) 0.0221(4) Uani 1 1 d . . . . .
H39 H 0.048649 0.456502 0.222319 0.026 Uiso 1 1 calc R U . . .
C40 C 0.10514(12) 0.6380(2) 0.19003(10) 0.0282(4) Uani 1 1 d . . . . .
H40A H 0.123851 0.664780 0.235438 0.042 Uiso 1 1 calc R U . . .
H40B H 0.053667 0.686970 0.179742 0.042 Uiso 1 1 calc R U . . .
H40C H 0.146844 0.664516 0.156613 0.042 Uiso 1 1 calc R U . . .
C41 C 0.05515(12) 0.4344(3) 0.11928(11) 0.0344(5) Uani 1 1 d . . . . .
H41A H 0.092362 0.463062 0.082793 0.052 Uiso 1 1 calc R U . . .
H41B H 0.001794 0.480222 0.112959 0.052 Uiso 1 1 calc R U . . .
H41C H 0.048112 0.331531 0.118308 0.052 Uiso 1 1 calc R U . . .
C42 C 0.32446(11) 0.55243(19) 0.48106(8) 0.0197(3) Uani 1 1 d . U . . .
H42 H 0.352013 0.634986 0.503032 0.024 Uiso 1 1 calc R U . . .
C43 C 0.38420(13) 0.4288(2) 0.48054(10) 0.0294(4) Uani 1 1 d . U . . .
H43A H 0.358073 0.346833 0.459241 0.044 Uiso 1 1 calc R U . . .
H43B H 0.399622 0.405174 0.527177 0.044 Uiso 1 1 calc R U . . .
H43C H 0.433376 0.454945 0.454877 0.044 Uiso 1 1 calc R U . . .
C44 C 0.24915(14) 0.5127(3) 0.52331(11) 0.0449(6) Uani 1 1 d . U . . .
H44A H 0.212477 0.594419 0.526763 0.067 Uiso 1 1 calc R U . . .
H44B H 0.266664 0.483892 0.568760 0.067 Uiso 1 1 calc R U . . .
H44C H 0.220120 0.434303 0.501438 0.067 Uiso 1 1 calc R U . . .
C45 C 0.2576(3) 0.7888(7) 0.4062(3) 0.0194(12) Uani 0.670(13) 1 d D U P A 1
H45 H 0.301980 0.842670 0.429801 0.023 Uiso 0.670(13) 1 calc R U P A 1
C45A C 0.2489(6) 0.7848(15) 0.4012(8) 0.028(3) Uani 0.330(13) 1 d D U P A 2
H45A H 0.276454 0.834975 0.439568 0.033 Uiso 0.330(13) 1 calc R U P A 2
C46 C 0.2424(5) 0.8593(6) 0.3379(4) 0.0345(15) Uani 0.670(13) 1 d D U P A 1
H46A H 0.293071 0.858498 0.311208 0.052 Uiso 0.670(13) 1 calc R U P A 1
H46B H 0.224675 0.957164 0.345040 0.052 Uiso 0.670(13) 1 calc R U P A 1
H46C H 0.199490 0.807618 0.313400 0.052 Uiso 0.670(13) 1 calc R U P A 1
C46A C 0.2634(8) 0.8693(12) 0.3366(8) 0.024(2) Uani 0.330(13) 1 d D U P A 2
H46D H 0.322494 0.879606 0.328965 0.037 Uiso 0.330(13) 1 calc R U P A 2
H46E H 0.238377 0.962979 0.341176 0.037 Uiso 0.330(13) 1 calc R U P A 2
H46F H 0.238629 0.819666 0.298127 0.037 Uiso 0.330(13) 1 calc R U P A 2
C47 C 0.1804(3) 0.7991(4) 0.4489(3) 0.0372(12) Uani 0.670(13) 1 d D U P A 1
H47A H 0.139366 0.732262 0.431853 0.056 Uiso 0.670(13) 1 calc R U P A 1
H47B H 0.158435 0.895386 0.446335 0.056 Uiso 0.670(13) 1 calc R U P A 1
H47C H 0.193485 0.776338 0.496125 0.056 Uiso 0.670(13) 1 calc R U P A 1
C47A C 0.1575(4) 0.7784(8) 0.4157(7) 0.033(2) Uani 0.330(13) 1 d D U P A 2
H47D H 0.128926 0.737066 0.376774 0.049 Uiso 0.330(13) 1 calc R U P A 2
H47E H 0.136663 0.874036 0.423903 0.049 Uiso 0.330(13) 1 calc R U P A 2
H47F H 0.147810 0.719849 0.455917 0.049 Uiso 0.330(13) 1 calc R U P A 2

loop_
_atom_site_aniso_label
_atom_site_aniso_U_11
_atom_site_aniso_U_22
_atom_site_aniso_U_33
_atom_site_aniso_U_23
_atom_site_aniso_U_13
_atom_site_aniso_U_12
Rh1 0.01226(7) 0.01578(7) 0.01076(7) -0.00043(4) -0.00042(4) -0.00085(4)
P2 0.01232(19) 0.0192(2) 0.0126(2) -0.00096(15) -0.00148(14) -0.00124(15)
P3 0.0147(2) 0.0152(2) 0.01172(19) -0.00080(15) -0.00087(14) 0.00074(15)
O10 0.0383(8) 0.0255(7) 0.0307(8) 0.0037(6) 0.0031(6) 0.0010(6)
O20 0.0143(5) 0.0220(6) 0.0110(5) -0.0016(4) -0.0008(4) -0.0045(5)
C4 0.0195(8) 0.0235(9) 0.0132(8) -0.0042(6) 0.0005(6) -0.0063(7)
C5 0.0203(9) 0.0332(11) 0.0232(9) -0.0058(8) 0.0021(7) -0.0026(7)
C6 0.0216(10) 0.0468(13) 0.0332(11) -0.0133(10) 0.0085(8) -0.0076(9)
C7 0.0349(11) 0.0500(14) 0.0247(10) -0.0089(9) 0.0126(8) -0.0218(10)
C8 0.0444(12) 0.0301(11) 0.0199(9) -0.0013(8) 0.0045(8) -0.0173(9)
C9 0.0264(9) 0.0233(9) 0.0147(8) -0.0035(7) 0.0008(7) -0.0061(7)
C21 0.0160(8) 0.0153(8) 0.0111(7) 0.0004(6) -0.0015(6) 0.0029(6)
C22 0.0159(8) 0.0160(8) 0.0157(8) 0.0015(6) -0.0015(6) 0.0006(6)
C23 0.0154(8) 0.0216(9) 0.0153(8) 0.0030(6) -0.0003(6) -0.0026(6)
C24 0.0155(8) 0.0147(8) 0.0159(8) 0.0013(6) -0.0021(6) 0.0003(6)
C25 0.0145(7) 0.0130(7) 0.0163(8) -0.0001(6) -0.0039(6) 0.0006(6)
C26 0.0211(9) 0.0199(8) 0.0147(8) 0.0034(6) 0.0025(6) 0.0004(7)
C27 0.0273(9) 0.0177(8) 0.0113(8) 0.0006(6) -0.0034(6) 0.0014(7)
C28 0.0176(8) 0.0177(8) 0.0152(8) -0.0004(6) -0.0031(6) 0.0012(6)
C29 0.0147(8) 0.0162(8) 0.0129(8) 0.0018(6) -0.0012(6) 0.0020(6)
C30 0.0160(8) 0.0201(9) 0.0219(9) 0.0022(7) -0.0009(6) -0.0024(6)
C31 0.0174(8) 0.0196(8) 0.0230(9) -0.0005(7) -0.0059(7) -0.0029(6)
C32 0.0202(8) 0.0172(8) 0.0153(8) -0.0011(6) -0.0042(6) 0.0004(6)
C33 0.0160(8) 0.0129(7) 0.0160(8) 0.0003(6) -0.0013(6) 0.0000(6)
C34 0.0195(9) 0.0397(11) 0.0241(10) -0.0025(8) 0.0039(7) -0.0039(8)
C35 0.0302(10) 0.0214(9) 0.0231(9) 0.0074(7) -0.0064(7) -0.0081(7)
C36 0.0193(8) 0.0201(8) 0.0158(8) -0.0023(6) -0.0011(6) -0.0052(7)
C37 0.0258(9) 0.0189(9) 0.0222(9) 0.0000(7) -0.0011(7) -0.0001(7)
C38 0.0261(9) 0.0309(10) 0.0267(10) -0.0033(8) 0.0027(7) -0.0124(8)
C39 0.0151(8) 0.0317(10) 0.0193(9) -0.0030(7) -0.0029(6) 0.0038(7)
C40 0.0253(9) 0.0294(10) 0.0298(10) 0.0005(8) -0.0029(8) 0.0094(8)
C41 0.0260(10) 0.0477(13) 0.0295(11) -0.0092(9) -0.0138(8) 0.0107(9)
C42 0.0215(8) 0.0249(9) 0.0128(8) -0.0001(6) -0.0027(6) -0.0018(7)
C43 0.0374(11) 0.0280(10) 0.0227(9) 0.0055(8) -0.0061(8) 0.0060(8)
C44 0.0323(12) 0.0826(19) 0.0198(10) 0.0159(11) 0.0031(9) -0.0033(11)
C45 0.0216(18) 0.0163(18) 0.0202(19) -0.0038(15) -0.0006(15) 0.0037(14)
C45A 0.029(4) 0.024(4) 0.030(4) -0.006(3) -0.006(3) 0.004(3)
C46 0.046(4) 0.023(2) 0.034(2) -0.0016(17) -0.005(2) 0.013(2)
C46A 0.024(4) 0.016(4) 0.033(4) 0.010(3) 0.000(3) 0.007(3)
C47 0.035(2) 0.0296(18) 0.047(3) -0.0070(17) 0.0093(19) 0.0100(15)
C47A 0.027(3) 0.025(3) 0.045(5) 0.000(3) 0.007(3) 0.009(3)

loop_
_atom_type_symbol
_atom_type_description
_atom_type_scat_dispersion_real
_atom_type_scat_dispersion_imag
_atom_type_scat_source
C C 0.0033 0.0016 'International Tables Vol C Tables 4.2.6.8 and 6.1.1.4'
H H 0.0000 0.0000 'International Tables Vol C Tables 4.2.6.8 and 6.1.1.4'
O O 0.0106 0.0060 'International Tables Vol C Tables 4.2.6.8 and 6.1.1.4'
P P 0.1023 0.0942 'International Tables Vol C Tables 4.2.6.8 and 6.1.1.4'
Rh Rh -1.1178 0.9187 'International Tables Vol C Tables 4.2.6.8 and 6.1.1.4'

loop_
_exptl_crystal_face_index_h
_exptl_crystal_face_index_k
_exptl_crystal_face_index_l
_exptl_crystal_face_perp_dist
23 0 -4 0.0488
21 6 -4 0.0644
15 -10 -2 0.0803
0 0 1 0.0826
0 0 -1 0.0385
-3 13 0 0.1132
-11 -12 2 0.1014
-22 -4 0 0.0808
-23 0 3 0.0656

loop_
_geom_angle_atom_site_label_1
_geom_angle_atom_site_label_2
_geom_angle_atom_site_label_3
_geom_angle
_geom_angle_site_symmetry_1
_geom_angle_site_symmetry_3
_geom_angle_publ_flag
P2 Rh1 P3 163.625(16) . . ?
O20 Rh1 P2 82.71(3) . . ?
O20 Rh1 P3 82.46(3) . . ?
C4 Rh1 P2 96.70(5) . . ?
C4 Rh1 P3 97.99(5) . . ?
C4 Rh1 O20 178.81(6) . . ?
C29 P2 Rh1 101.79(5) . . ?
C29 P2 C36 103.38(8) . . ?
C29 P2 C39 105.26(8) . . ?
C36 P2 Rh1 126.62(6) . . ?
C36 P2 C39 105.97(8) . . ?
C39 P2 Rh1 111.55(6) . . ?
C33 P3 Rh1 100.23(5) . . ?
C33 P3 C42 104.55(8) . . ?
C33 P3 C45 98.25(15) . . ?
C33 P3 C45A 100.9(3) . . ?
C42 P3 Rh1 128.58(6) . . ?
C42 P3 C45 102.2(2) . . ?
C42 P3 C45A 105.9(5) . . ?
C45 P3 Rh1 117.9(2) . . ?
C45A P3 Rh1 112.6(5) . . ?
C9 O10 H10 109.5 . . ?
C21 O20 Rh1 119.85(9) . . ?
C21 O20 C25 120.30(12) . . ?
C25 O20 Rh1 118.65(9) . . ?
C5 C4 Rh1 124.62(14) . . ?
C9 C4 Rh1 119.49(13) . . ?
C9 C4 C5 115.86(16) . . ?
C4 C5 H5 119.1 . . ?
C4 C5 C6 121.85(19) . . ?
C6 C5 H5 119.1 . . ?
C5 C6 H6 120.1 . . ?
C7 C6 C5 119.9(2) . . ?
C7 C6 H6 120.1 . . ?
C6 C7 H7 120.0 . . ?
C6 C7 C8 120.02(18) . . ?
C8 C7 H7 120.0 . . ?
C7 C8 H8 120.4 . . ?
C9 C8 C7 119.2(2) . . ?
C9 C8 H8 120.4 . . ?
O10 C9 C4 118.58(15) . . ?
O10 C9 C8 118.24(18) . . ?
C8 C9 C4 123.16(18) . . ?
O20 C21 C29 115.76(14) . . ?
C22 C21 O20 121.04(14) . . ?
C22 C21 C29 123.20(15) . . ?
C21 C22 C23 122.25(14) . . ?
C21 C22 C26 116.87(15) . . ?
C26 C22 C23 120.85(15) . . ?
C22 C23 C34 110.25(14) . . ?
C22 C23 C35 108.44(13) . . ?
C24 C23 C22 110.29(13) . . ?
C24 C23 C34 110.25(14) . . ?
C24 C23 C35 107.18(14) . . ?
C34 C23 C35 110.36(15) . . ?
C25 C24 C23 122.47(14) . . ?
C25 C24 C30 116.63(15) . . ?
C30 C24 C23 120.65(14) . . ?
O20 C25 C33 115.60(14) . . ?
C24 C25 O20 120.94(14) . . ?
C24 C25 C33 123.44(14) . . ?
C22 C26 H26 119.2 . . ?
C27 C26 C22 121.66(16) . . ?
C27 C26 H26 119.2 . . ?
C26 C27 H27 120.1 . . ?
C28 C27 C26 119.78(16) . . ?
C28 C27 H27 120.1 . . ?
C27 C28 H28 119.5 . . ?
C27 C28 C29 120.95(15) . . ?
C29 C28 H28 119.5 . . ?
C21 C29 P2 119.72(12) . . ?
C28 C29 P2 122.78(12) . . ?
C28 C29 C21 117.50(15) . . ?
C24 C30 H30 119.2 . . ?
C31 C30 C24 121.63(16) . . ?
C31 C30 H30 119.2 . . ?
C30 C31 H31 120.1 . . ?
C30 C31 C32 119.86(15) . . ?
C32 C31 H31 120.1 . . ?
C31 C32 H32 119.5 . . ?
C31 C32 C33 120.99(15) . . ?
C33 C32 H32 119.5 . . ?
C25 C33 P3 119.28(12) . . ?
C32 C33 P3 123.18(13) . . ?
C32 C33 C25 117.26(15) . . ?
C23 C34 H34A 109.5 . . ?
C23 C34 H34B 109.5 . . ?
C23 C34 H34C 109.5 . . ?
H34A C34 H34B 109.5 . . ?
H34A C34 H34C 109.5 . . ?
H34B C34 H34C 109.5 . . ?
C23 C35 H35A 109.5 . . ?
C23 C35 H35B 109.5 . . ?
C23 C35 H35C 109.5 . . ?
H35A C35 H35B 109.5 . . ?
H35A C35 H35C 109.5 . . ?
H35B C35 H35C 109.5 . . ?
P2 C36 H36 108.9 . . ?
C37 C36 P2 109.86(11) . . ?
C37 C36 H36 108.9 . . ?
C37 C36 C38 110.63(15) . . ?
C38 C36 P2 109.67(12) . . ?
C38 C36 H36 108.9 . . ?
C36 C37 H37A 109.5 . . ?
C36 C37 H37B 109.5 . . ?
C36 C37 H37C 109.5 . . ?
H37A C37 H37B 109.5 . . ?
H37A C37 H37C 109.5 . . ?
H37B C37 H37C 109.5 . . ?
C36 C38 H38A 109.5 . . ?
C36 C38 H38B 109.5 . . ?
C36 C38 H38C 109.5 . . ?
H38A C38 H38B 109.5 . . ?
H38A C38 H38C 109.5 . . ?
H38B C38 H38C 109.5 . . ?
P2 C39 H39 106.5 . . ?
C40 C39 P2 108.89(12) . . ?
C40 C39 H39 106.5 . . ?
C41 C39 P2 116.94(13) . . ?
C41 C39 H39 106.5 . . ?
C41 C39 C40 110.93(17) . . ?
C39 C40 H40A 109.5 . . ?
C39 C40 H40B 109.5 . . ?
C39 C40 H40C 109.5 . . ?
H40A C40 H40B 109.5 . . ?
H40A C40 H40C 109.5 . . ?
H40B C40 H40C 109.5 . . ?
C39 C41 H41A 109.5 . . ?
C39 C41 H41B 109.5 . . ?
C39 C41 H41C 109.5 . . ?
H41A C41 H41B 109.5 . . ?
H41A C41 H41C 109.5 . . ?
H41B C41 H41C 109.5 . . ?
P3 C42 H42 108.4 . . ?
C43 C42 P3 111.48(12) . . ?
C43 C42 H42 108.4 . . ?
C43 C42 C44 109.15(17) . . ?
C44 C42 P3 110.87(13) . . ?
C44 C42 H42 108.4 . . ?
C42 C43 H43A 109.5 . . ?
C42 C43 H43B 109.5 . . ?
C42 C43 H43C 109.5 . . ?
H43A C43 H43B 109.5 . . ?
H43A C43 H43C 109.5 . . ?
H43B C43 H43C 109.5 . . ?
C42 C44 H44A 109.5 . . ?
C42 C44 H44B 109.5 . . ?
C42 C44 H44C 109.5 . . ?
H44A C44 H44B 109.5 . . ?
H44A C44 H44C 109.5 . . ?
H44B C44 H44C 109.5 . . ?
P3 C45 H45 107.9 . . ?
C46 C45 P3 110.4(4) . . ?
C46 C45 H45 107.9 . . ?
C47 C45 P3 113.4(3) . . ?
C47 C45 H45 107.9 . . ?
C47 C45 C46 109.1(4) . . ?
P3 C45A H45A 108.4 . . ?
C46A C45A P3 110.8(8) . . ?
C46A C45A H45A 108.4 . . ?
C47A C45A P3 111.4(8) . . ?
C47A C45A H45A 108.4 . . ?
C47A C45A C46A 109.3(7) . . ?
C45 C46 H46A 109.5 . . ?
C45 C46 H46B 109.5 . . ?
C45 C46 H46C 109.5 . . ?
H46A C46 H46B 109.5 . . ?
H46A C46 H46C 109.5 . . ?
H46B C46 H46C 109.5 . . ?
C45A C46A H46D 109.5 . . ?
C45A C46A H46E 109.5 . . ?
C45A C46A H46F 109.5 . . ?
H46D C46A H46E 109.5 . . ?
H46D C46A H46F 109.5 . . ?
H46E C46A H46F 109.5 . . ?
C45 C47 H47A 109.5 . . ?
C45 C47 H47B 109.5 . . ?
C45 C47 H47C 109.5 . . ?
H47A C47 H47B 109.5 . . ?
H47A C47 H47C 109.5 . . ?
H47B C47 H47C 109.5 . . ?
C45A C47A H47D 109.5 . . ?
C45A C47A H47E 109.5 . . ?
C45A C47A H47F 109.5 . . ?
H47D C47A H47E 109.5 . . ?
H47D C47A H47F 109.5 . . ?
H47E C47A H47F 109.5 . . ?

loop_
_geom_bond_atom_site_label_1
_geom_bond_atom_site_label_2
_geom_bond_distance
_geom_bond_site_symmetry_2
_geom_bond_publ_flag
Rh1 P2 2.2461(4) . ?
Rh1 P3 2.2464(4) . ?
Rh1 O20 2.2084(11) . ?
Rh1 C4 1.9986(17) . ?
P2 C29 1.8383(17) . ?
P2 C36 1.8465(18) . ?
P2 C39 1.8564(18) . ?
P3 C33 1.8412(17) . ?
P3 C42 1.8550(17) . ?
P3 C45 1.863(6) . ?
P3 C45A 1.869(13) . ?
O10 H10 0.8400 . ?
O10 C9 1.374(2) . ?
O20 C21 1.4024(19) . ?
O20 C25 1.4026(19) . ?
C4 C5 1.401(3) . ?
C4 C9 1.400(3) . ?
C5 H5 0.9500 . ?
C5 C6 1.402(3) . ?
C6 H6 0.9500 . ?
C6 C7 1.379(3) . ?
C7 H7 0.9500 . ?
C7 C8 1.387(3) . ?
C8 H8 0.9500 . ?
C8 C9 1.386(3) . ?
C21 C22 1.395(2) . ?
C21 C29 1.404(2) . ?
C22 C23 1.528(2) . ?
C22 C26 1.398(2) . ?
C23 C24 1.523(2) . ?
C23 C34 1.539(2) . ?
C23 C35 1.547(2) . ?
C24 C25 1.389(2) . ?
C24 C30 1.405(2) . ?
C25 C33 1.403(2) . ?
C26 H26 0.9500 . ?
C26 C27 1.393(2) . ?
C27 H27 0.9500 . ?
C27 C28 1.384(2) . ?
C28 H28 0.9500 . ?
C28 C29 1.400(2) . ?
C30 H30 0.9500 . ?
C30 C31 1.383(2) . ?
C31 H31 0.9500 . ?
C31 C32 1.386(2) . ?
C32 H32 0.9500 . ?
C32 C33 1.397(2) . ?
C34 H34A 0.9800 . ?
C34 H34B 0.9800 . ?
C34 H34C 0.9800 . ?
C35 H35A 0.9800 . ?
C35 H35B 0.9800 . ?
C35 H35C 0.9800 . ?
C36 H36 1.0000 . ?
C36 C37 1.528(2) . ?
C36 C38 1.537(2) . ?
C37 H37A 0.9800 . ?
C37 H37B 0.9800 . ?
C37 H37C 0.9800 . ?
C38 H38A 0.9800 . ?
C38 H38B 0.9800 . ?
C38 H38C 0.9800 . ?
C39 H39 1.0000 . ?
C39 C40 1.528(3) . ?
C39 C41 1.525(3) . ?
C40 H40A 0.9800 . ?
C40 H40B 0.9800 . ?
C40 H40C 0.9800 . ?
C41 H41A 0.9800 . ?
C41 H41B 0.9800 . ?
C41 H41C 0.9800 . ?
C42 H42 1.0000 . ?
C42 C43 1.522(3) . ?
C42 C44 1.531(3) . ?
C43 H43A 0.9800 . ?
C43 H43B 0.9800 . ?
C43 H43C 0.9800 . ?
C44 H44A 0.9800 . ?
C44 H44B 0.9800 . ?
C44 H44C 0.9800 . ?
C45 H45 1.0000 . ?
C45 C46 1.525(5) . ?
C45 C47 1.519(4) . ?
C45A H45A 1.0000 . ?
C45A C46A 1.523(7) . ?
C45A C47A 1.520(7) . ?
C46 H46A 0.9800 . ?
C46 H46B 0.9800 . ?
C46 H46C 0.9800 . ?
C46A H46D 0.9800 . ?
C46A H46E 0.9800 . ?
C46A H46F 0.9800 . ?
C47 H47A 0.9800 . ?
C47 H47B 0.9800 . ?
C47 H47C 0.9800 . ?
C47A H47D 0.9800 . ?
C47A H47E 0.9800 . ?
C47A H47F 0.9800 . ?

loop_
_geom_torsion_atom_site_label_1
_geom_torsion_atom_site_label_2
_geom_torsion_atom_site_label_3
_geom_torsion_atom_site_label_4
_geom_torsion
_geom_torsion_site_symmetry_1
_geom_torsion_site_symmetry_2
_geom_torsion_site_symmetry_3
_geom_torsion_site_symmetry_4
_geom_torsion_publ_flag
Rh1 P2 C29 C21 -3.15(14) . . . . ?
Rh1 P2 C29 C28 176.87(13) . . . . ?
Rh1 P2 C36 C37 -52.58(14) . . . . ?
Rh1 P2 C36 C38 69.23(13) . . . . ?
Rh1 P2 C39 C40 51.16(14) . . . . ?
Rh1 P2 C39 C41 177.84(14) . . . . ?
Rh1 P3 C33 C25 18.42(14) . . . . ?
Rh1 P3 C33 C32 -167.87(13) . . . . ?
Rh1 P3 C42 C43 59.19(15) . . . . ?
Rh1 P3 C42 C44 -62.64(17) . . . . ?
Rh1 P3 C45 C46 -42.2(5) . . . . ?
Rh1 P3 C45 C47 80.6(5) . . . . ?
Rh1 P3 C45A C46A -65.1(10) . . . . ?
Rh1 P3 C45A C47A 56.9(10) . . . . ?
Rh1 O20 C21 C22 -177.80(11) . . . . ?
Rh1 O20 C21 C29 2.77(18) . . . . ?
Rh1 O20 C25 C24 173.99(12) . . . . ?
Rh1 O20 C25 C33 -7.66(18) . . . . ?
Rh1 C4 C5 C6 -176.88(14) . . . . ?
Rh1 C4 C9 O10 -0.9(2) . . . . ?
Rh1 C4 C9 C8 177.57(14) . . . . ?
O20 C21 C22 C23 -0.5(2) . . . . ?
O20 C21 C22 C26 -178.64(14) . . . . ?
O20 C21 C29 P2 0.5(2) . . . . ?
O20 C21 C29 C28 -179.50(14) . . . . ?
O20 C25 C33 P3 -8.4(2) . . . . ?
O20 C25 C33 C32 177.57(14) . . . . ?
C4 C5 C6 C7 -0.8(3) . . . . ?
C5 C4 C9 O10 -179.14(15) . . . . ?
C5 C4 C9 C8 -0.7(3) . . . . ?
C5 C6 C7 C8 -0.5(3) . . . . ?
C6 C7 C8 C9 1.0(3) . . . . ?
C7 C8 C9 O10 177.99(17) . . . . ?
C7 C8 C9 C4 -0.4(3) . . . . ?
C9 C4 C5 C6 1.3(3) . . . . ?
C21 O20 C25 C24 6.5(2) . . . . ?
C21 O20 C25 C33 -175.13(14) . . . . ?
C21 C22 C23 C24 13.4(2) . . . . ?
C21 C22 C23 C34 135.41(17) . . . . ?
C21 C22 C23 C35 -103.66(18) . . . . ?
C21 C22 C26 C27 -1.7(2) . . . . ?
C22 C21 C29 P2 -178.89(13) . . . . ?
C22 C21 C29 C28 1.1(2) . . . . ?
C22 C23 C24 C25 -17.4(2) . . . . ?
C22 C23 C24 C30 168.46(15) . . . . ?
C22 C26 C27 C28 0.8(3) . . . . ?
C23 C22 C26 C27 -179.83(15) . . . . ?
C23 C24 C25 O20 8.5(2) . . . . ?
C23 C24 C25 C33 -169.72(15) . . . . ?
C23 C24 C30 C31 173.21(16) . . . . ?
C24 C25 C33 P3 169.95(13) . . . . ?
C24 C25 C33 C32 -4.1(2) . . . . ?
C24 C30 C31 C32 -2.4(3) . . . . ?
C25 O20 C21 C22 -10.5(2) . . . . ?
C25 O20 C21 C29 170.09(14) . . . . ?
C25 C24 C30 C31 -1.3(3) . . . . ?
C26 C22 C23 C24 -168.56(15) . . . . ?
C26 C22 C23 C34 -46.6(2) . . . . ?
C26 C22 C23 C35 74.4(2) . . . . ?
C26 C27 C28 C29 1.1(3) . . . . ?
C27 C28 C29 P2 177.94(13) . . . . ?
C27 C28 C29 C21 -2.0(2) . . . . ?
C29 P2 C36 C37 63.44(13) . . . . ?
C29 P2 C36 C38 -174.76(12) . . . . ?
C29 P2 C39 C40 -58.45(14) . . . . ?
C29 P2 C39 C41 68.24(17) . . . . ?
C29 C21 C22 C23 178.84(15) . . . . ?
C29 C21 C22 C26 0.7(2) . . . . ?
C30 C24 C25 O20 -177.13(15) . . . . ?
C30 C24 C25 C33 4.6(2) . . . . ?
C30 C31 C32 C33 3.0(3) . . . . ?
C31 C32 C33 P3 -173.68(13) . . . . ?
C31 C32 C33 C25 0.1(2) . . . . ?
C33 P3 C42 C43 -57.03(15) . . . . ?
C33 P3 C42 C44 -178.86(16) . . . . ?
C33 P3 C45 C46 64.1(5) . . . . ?
C33 P3 C45 C47 -173.1(4) . . . . ?
C33 P3 C45A C46A 40.9(10) . . . . ?
C33 P3 C45A C47A 162.9(8) . . . . ?
C34 C23 C24 C25 -139.38(17) . . . . ?
C34 C23 C24 C30 46.5(2) . . . . ?
C35 C23 C24 C25 100.46(18) . . . . ?
C35 C23 C24 C30 -73.68(19) . . . . ?
C36 P2 C29 C21 -135.69(13) . . . . ?
C36 P2 C29 C28 44.33(15) . . . . ?
C36 P2 C39 C40 -167.57(13) . . . . ?
C36 P2 C39 C41 -40.89(18) . . . . ?
C39 P2 C29 C21 113.33(14) . . . . ?
C39 P2 C29 C28 -66.65(16) . . . . ?
C39 P2 C36 C37 173.90(12) . . . . ?
C39 P2 C36 C38 -64.30(14) . . . . ?
C42 P3 C33 C25 152.97(13) . . . . ?
C42 P3 C33 C32 -33.33(16) . . . . ?
C42 P3 C45 C46 171.0(5) . . . . ?
C42 P3 C45 C47 -66.2(5) . . . . ?
C42 P3 C45A C46A 149.6(9) . . . . ?
C42 P3 C45A C47A -88.4(9) . . . . ?
C45 P3 C33 C25 -102.0(3) . . . . ?
C45 P3 C33 C32 71.7(3) . . . . ?
C45 P3 C42 C43 -159.0(2) . . . . ?
C45 P3 C42 C44 79.1(2) . . . . ?
C45A P3 C33 C25 -97.2(5) . . . . ?
C45A P3 C33 C32 76.5(5) . . . . ?
C45A P3 C42 C43 -163.1(4) . . . . ?
C45A P3 C42 C44 75.1(4) . . . . ?

loop_
_exptl_oxdiff_crystal_face_indexfrac_h
_exptl_oxdiff_crystal_face_indexfrac_k
_exptl_oxdiff_crystal_face_indexfrac_l
_exptl_oxdiff_crystal_face_x
_exptl_oxdiff_crystal_face_y
_exptl_oxdiff_crystal_face_z
22.7573 -0.0622 -3.9147 -0.0752 0.2579 0.9632
20.6731 5.5377 -3.8198 0.0465 -0.1532 0.9871
14.7474 -10.1868 -2.0588 -0.2571 0.8699 0.4209
-0.0006 0.0000 1.0001 0.0343 0.0095 -0.0051
0.0006 -0.0000 -1.0001 -0.0343 -0.0095 0.0051
-3.3809 13.1971 -0.0397 0.2819 -0.9518 0.1211
-10.6277 -11.7749 2.3843 -0.2072 0.6971 -0.6863
-22.1728 -3.5145 -0.1527 -0.1418 -0.0431 -0.9890
-22.8346 -0.1163 3.1794 0.0459 -0.2536 -0.9662
